data_4034597
loop_
_publ_author_name
'Lator, Alexis'
'Gaillard, Quentin Gaignard'
'M\'erel, Delphine S'
'Lohier, Jean-Fran\,cois'
'Gaillard, Sylvain'
'Poater, Albert'
'Renaud, Jean-Luc'

_publ_section_title
;
 Room-Temperature Chemoselective Reductive Alkylation of Amines Catalyzed
 by a Well-Defined Iron(II) Complex Using Hydrogen.
;
_journal_issue 11
_journal_name_full 'The Journal of organic chemistry'
_journal_page_first 6813
_journal_page_last 6829
_journal_paper_doi 10.1021/acs.joc.9b00581
_journal_volume 84
_journal_year 2019
_chemical_formula_moiety 'C27 H27 B F4 Fe N3 O3'
_chemical_formula_sum 'C27 H27 B F4 Fe N3 O3'
_chemical_formula_weight 584.17
_chemical_name_common 'Iron tricarbonyl triaminocyclopentadienyl tetrafuloroborate'
_chemical_name_systematic 'Iron tricarbonyl triaminocyclopentadienyl tetrafuloroborate'
_space_group_crystal_system triclinic
_space_group_IT_number 2
_space_group_name_Hall '-P 1'
_space_group_name_H-M_alt 'P -1'
_atom_sites_solution_hydrogens geom
_audit_creation_method SHELXL-2014/7
_cell_angle_alpha 104.967(2)
_cell_angle_beta 99.429(2)
_cell_angle_gamma 98.308(2)
_cell_formula_units_Z 4
_cell_length_a 8.8011(4)
_cell_length_b 16.3251(7)
_cell_length_c 21.7086(10)
_cell_measurement_reflns_used 9936
_cell_measurement_temperature 150(2)
_cell_measurement_theta_max 28.27
_cell_measurement_theta_min 2.39
_cell_volume 2914.9(2)
_computing_cell_refinement 'Bruker SAINT'
_computing_data_collection 'Bruker APEX2'
_computing_data_reduction 'Bruker SAINT'
_computing_molecular_graphics 'Bruker SHELXTL'
_computing_publication_material 'Bruker SHELXTL'
_computing_structure_refinement 'SHELXL-2014 (Sheldrick 2014)'
_computing_structure_solution 'SHELXS-97 (Sheldrick 2008)'
_diffrn_ambient_temperature 150(2)
_diffrn_measured_fraction_theta_full 0.958
_diffrn_measured_fraction_theta_max 0.954
_diffrn_measurement_device_type 'Bruker APEX-II CCD'
_diffrn_measurement_method '\f and \w scans'
_diffrn_radiation_type MoK\a
_diffrn_radiation_wavelength 0.71073
_diffrn_reflns_av_R_equivalents 0.0381
_diffrn_reflns_av_unetI/netI 0.0513
_diffrn_reflns_Laue_measured_fraction_full 0.958
_diffrn_reflns_Laue_measured_fraction_max 0.954
_diffrn_reflns_limit_h_max 10
_diffrn_reflns_limit_h_min -10
_diffrn_reflns_limit_k_max 20
_diffrn_reflns_limit_k_min -20
_diffrn_reflns_limit_l_max 26
_diffrn_reflns_limit_l_min -25
_diffrn_reflns_number 31715
_diffrn_reflns_point_group_measured_fraction_full 0.958
_diffrn_reflns_point_group_measured_fraction_max 0.954
_diffrn_reflns_theta_full 25.242
_diffrn_reflns_theta_max 26.373
_diffrn_reflns_theta_min 2.392
_exptl_absorpt_coefficient_mu 0.574
_exptl_absorpt_correction_type multi-scan
_exptl_absorpt_process_details 'Sadabs 2015/1'
_exptl_crystal_colour orange
_exptl_crystal_density_diffrn 1.331
_exptl_crystal_description block
_exptl_crystal_F_000 1204
_exptl_crystal_size_max 0.30
_exptl_crystal_size_mid 0.25
_exptl_crystal_size_min 0.11
_exptl_transmission_factor_max 0.7486
_exptl_transmission_factor_min 0.6532
_platon_squeeze_details
;
;
_refine_diff_density_max 1.649
_refine_diff_density_min -0.801
_refine_diff_density_rms 0.108
_refine_ls_extinction_method none
_refine_ls_goodness_of_fit_ref 1.097
_refine_ls_hydrogen_treatment constr
_refine_ls_matrix_type full
_refine_ls_number_parameters 711
_refine_ls_number_reflns 11360
_refine_ls_number_restraints 0
_refine_ls_restrained_S_all 1.097
_refine_ls_R_factor_all 0.0989
_refine_ls_R_factor_gt 0.0831
_refine_ls_shift/su_max 0.000
_refine_ls_shift/su_mean 0.000
_refine_ls_structure_factor_coef Fsqd
_refine_ls_weighting_details 'w=1/[\s^2^(Fo^2^)+(0.0656P)^2^+14.6792P] where P=(Fo^2^+2Fc^2^)/3'
_refine_ls_weighting_scheme calc
_refine_ls_wR_factor_gt 0.1917
_refine_ls_wR_factor_ref 0.1989
_reflns_Friedel_coverage 0.000
_reflns_number_gt 9225
_reflns_number_total 11360
_reflns_threshold_expression 'I > 2\s(I)'
_cod_data_source_file jo9b00581_si_002.cif
_cod_data_source_block merel13_0m_a
_cod_database_code 4034597
_shelx_shelxl_version_number 2014/7
_shelx_space_group_comment
;
 The symmetry employed for this shelxl refinement is uniquely defined
 by the following loop, which should always be used as a source of
 symmetry information in preference to the above space-group names.
 They are only intended as comments.
;

loop_
_space_group_symop_operation_xyz
'x, y, z'
'-x, -y, -z'

loop_
_atom_site_label
_atom_site_type_symbol
_atom_site_fract_x
_atom_site_fract_y
_atom_site_fract_z
_atom_site_U_iso_or_equiv
_atom_site_adp_type
_atom_site_occupancy
_atom_site_site_symmetry_order
_atom_site_calc_flag
_atom_site_refinement_flags_posn
_atom_site_refinement_flags_adp
Fe1 Fe 0.07435(7) 0.75922(4) 0.19782(3) 0.01786(17) Uani 1 1 d . .
Fe2 Fe 0.49717(7) 0.18966(4) 0.33840(3) 0.01807(17) Uani 1 1 d . .
F5 F 0.2495(3) 0.3922(2) 0.42267(16) 0.0337(7) Uani 1 1 d . .
F6 F 0.0868(4) 0.26090(19) 0.39115(16) 0.0363(8) Uani 1 1 d . .
F7 F 0.2184(3) 0.3188(2) 0.49691(16) 0.0351(7) Uani 1 1 d . .
F8 F 0.0186(3) 0.3763(2) 0.45631(19) 0.0442(9) Uani 1 1 d . .
F2 F 0.4145(5) 0.4527(3) 0.19517(17) 0.0596(11) Uani 1 1 d . .
O6 O 0.2933(4) 0.1311(2) 0.4190(2) 0.0340(9) Uani 1 1 d . .
F1 F 0.2035(4) 0.4710(3) 0.12733(18) 0.0584(11) Uani 1 1 d . .
O4 O 0.2816(4) 0.2882(3) 0.2837(2) 0.0423(10) Uani 1 1 d . .
N6 N 0.6773(4) 0.3963(2) 0.3748(2) 0.0215(9) Uani 1 1 d . .
N1 N 0.4175(4) 0.7149(2) 0.24962(19) 0.0182(8) Uani 1 1 d . .
N5 N 0.6711(4) 0.3233(2) 0.48054(19) 0.0179(8) Uani 1 1 d . .
O3 O -0.2523(4) 0.7433(3) 0.2127(2) 0.0430(10) Uani 1 1 d . .
O1 O 0.2362(6) 0.8937(3) 0.3190(2) 0.0504(12) Uani 1 1 d . .
F4 F 0.4362(5) 0.4676(4) 0.0962(2) 0.0747(14) Uani 1 1 d . .
N3 N -0.1126(4) 0.5515(3) 0.1468(2) 0.0214(8) Uani 1 1 d . .
O2 O 0.0481(6) 0.8881(3) 0.1263(2) 0.0503(12) Uani 1 1 d . .
N2 N 0.0053(4) 0.6244(3) 0.05255(19) 0.0224(9) Uani 1 1 d . .
F3 F 0.2972(6) 0.3480(3) 0.1005(3) 0.0830(16) Uani 1 1 d . .
C5 C 0.1277(5) 0.6494(3) 0.2268(2) 0.0146(9) Uani 1 1 d . .
C12 C 0.1107(5) 0.6199(3) 0.2853(2) 0.0172(9) Uani 1 1 d . .
C17 C 0.1578(5) 0.5434(3) 0.2884(2) 0.0223(10) Uani 1 1 d . .
H17 H 0.2074 0.5145 0.2558 0.027 Uiso 1 1 calc R U
C1 C 0.2716(5) 0.6882(3) 0.2124(2) 0.0156(9) Uani 1 1 d . .
C30 C 0.6808(5) 0.2758(3) 0.4203(2) 0.0146(9) Uani 1 1 d . .
C31 C 0.6830(5) 0.3139(3) 0.3675(2) 0.0172(9) Uani 1 1 d . .
C13 C 0.0389(5) 0.6622(3) 0.3333(2) 0.0241(10) Uani 1 1 d . .
H13 H 0.0083 0.7153 0.3320 0.029 Uiso 1 1 calc R U
C6 C 0.3563(5) 0.7326(3) 0.1162(2) 0.0200(10) Uani 1 1 d . .
C2 C 0.2349(5) 0.6992(3) 0.1483(2) 0.0170(9) Uani 1 1 d . .
C46 C 0.6946(5) 0.4521(3) 0.4419(2) 0.0246(11) Uani 1 1 d . .
H46A H 0.6475 0.5034 0.4406 0.029 Uiso 1 1 calc R U
H46B H 0.8075 0.4726 0.4624 0.029 Uiso 1 1 calc R U
C3 C 0.0808(5) 0.6483(3) 0.1170(2) 0.0172(9) Uani 1 1 d . .
C22 C 0.4709(5) 0.7181(3) 0.3183(2) 0.0217(10) Uani 1 1 d . .
H22 H 0.3765 0.7101 0.3378 0.026 Uiso 1 1 calc R U
C33 C 0.7536(5) 0.1354(3) 0.4425(3) 0.0222(10) Uani 1 1 d . .
O5 O 0.4018(5) 0.0252(3) 0.2333(3) 0.0669(16) Uani 1 1 d . .
N4 N 0.8012(5) 0.1185(3) 0.2948(3) 0.0474(15) Uani 1 1 d . .
C4 C 0.0201(5) 0.6106(3) 0.1637(2) 0.0172(9) Uani 1 1 d . .
C47 C 0.6116(6) 0.2822(3) 0.5258(2) 0.0252(11) Uani 1 1 d . .
H47A H 0.4968 0.2660 0.5130 0.038 Uiso 1 1 calc R U
H47B H 0.6418 0.3226 0.5699 0.038 Uiso 1 1 calc R U
H47C H 0.6557 0.2303 0.5252 0.038 Uiso 1 1 calc R U
C14 C 0.0121(5) 0.6272(4) 0.3830(2) 0.0284(12) Uani 1 1 d . .
H14 H -0.0385 0.6558 0.4154 0.034 Uiso 1 1 calc R U
C45 C 0.6159(5) 0.4040(3) 0.4818(2) 0.0222(10) Uani 1 1 d . .
H45A H 0.6369 0.4411 0.5274 0.027 Uiso 1 1 calc R U
H45B H 0.5009 0.3908 0.4647 0.027 Uiso 1 1 calc R U
C32 C 0.6963(5) 0.2476(3) 0.3107(2) 0.0231(10) Uani 1 1 d . .
C38 C 0.9000(6) 0.1622(3) 0.4859(3) 0.0281(11) Uani 1 1 d . .
H38 H 0.9696 0.2122 0.4856 0.034 Uiso 1 1 calc R U
C34 C 0.6559(6) 0.0600(3) 0.4430(3) 0.0272(11) Uani 1 1 d . .
H34 H 0.5572 0.0396 0.4133 0.033 Uiso 1 1 calc R U
C15 C 0.0589(6) 0.5504(4) 0.3858(3) 0.0329(13) Uani 1 1 d . .
H15 H 0.0402 0.5263 0.4199 0.039 Uiso 1 1 calc R U
C29 C 0.7107(5) 0.1886(3) 0.3980(2) 0.0192(10) Uani 1 1 d . .
C35 C 0.7019(6) 0.0150(3) 0.4863(3) 0.0295(12) Uani 1 1 d . .
H35 H 0.6347 -0.0360 0.4863 0.035 Uiso 1 1 calc R U
C52 C 0.3635(5) 0.2504(3) 0.3063(3) 0.0251(11) Uani 1 1 d . .
C7 C 0.4027(6) 0.6727(4) 0.0672(2) 0.0269(11) Uani 1 1 d . .
H7 H 0.3589 0.6128 0.0561 0.032 Uiso 1 1 calc R U
C16 C 0.1333(6) 0.5088(3) 0.3385(3) 0.0303(12) Uani 1 1 d . .
H16 H 0.1671 0.4567 0.3406 0.036 Uiso 1 1 calc R U
C19 C -0.1771(6) 0.5149(4) 0.0765(3) 0.0336(12) Uani 1 1 d . .
H19A H -0.2898 0.4891 0.0693 0.040 Uiso 1 1 calc R U
H19B H -0.1222 0.4684 0.0585 0.040 Uiso 1 1 calc R U
C28 C 0.7440(5) 0.1787(3) 0.3347(3) 0.0252(11) Uani 1 1 d . .
C36 C 0.8450(6) 0.0438(3) 0.5296(3) 0.0306(12) Uani 1 1 d . .
H36 H 0.8754 0.0132 0.5598 0.037 Uiso 1 1 calc R U
C54 C 0.3727(5) 0.1565(3) 0.3894(3) 0.0228(10) Uani 1 1 d . .
C26 C 0.0559(6) 0.8357(3) 0.1525(3) 0.0296(12) Uani 1 1 d . .
C37 C 0.9437(6) 0.1171(4) 0.5289(3) 0.0335(12) Uani 1 1 d . .
H37 H 1.0427 0.1365 0.5585 0.040 Uiso 1 1 calc R U
C18 C -0.1597(6) 0.5814(4) 0.0419(3) 0.0350(13) Uani 1 1 d . .
H18A H -0.2011 0.5540 -0.0054 0.042 Uiso 1 1 calc R U
H18B H -0.2226 0.6252 0.0571 0.042 Uiso 1 1 calc R U
C25 C 0.1749(6) 0.8422(3) 0.2730(2) 0.0247(11) Uani 1 1 d . .
C24 C 0.5722(6) 0.8062(4) 0.3555(3) 0.0354(13) Uani 1 1 d . .
H24A H 0.6685 0.8137 0.3387 0.053 Uiso 1 1 calc R U
H24B H 0.5994 0.8102 0.4019 0.053 Uiso 1 1 calc R U
H24C H 0.5140 0.8515 0.3498 0.053 Uiso 1 1 calc R U
C23 C 0.5590(6) 0.6458(4) 0.3231(3) 0.0306(12) Uani 1 1 d . .
H23A H 0.4902 0.5899 0.2993 0.046 Uiso 1 1 calc R U
H23B H 0.5916 0.6482 0.3690 0.046 Uiso 1 1 calc R U
H23C H 0.6519 0.6526 0.3041 0.046 Uiso 1 1 calc R U
C21 C -0.1967(6) 0.5207(4) 0.1919(3) 0.0344(13) Uani 1 1 d . .
H21A H -0.1563 0.4714 0.2013 0.052 Uiso 1 1 calc R U
H21B H -0.3090 0.5028 0.1721 0.052 Uiso 1 1 calc R U
H21C H -0.1810 0.5673 0.2326 0.052 Uiso 1 1 calc R U
C27 C -0.1262(6) 0.7497(3) 0.2075(3) 0.0270(11) Uani 1 1 d . .
C20 C 0.0222(6) 0.6865(4) 0.0152(3) 0.0326(12) Uani 1 1 d . .
H20A H -0.0356 0.7323 0.0300 0.049 Uiso 1 1 calc R U
H20B H -0.0201 0.6570 -0.0312 0.049 Uiso 1 1 calc R U
H20C H 0.1336 0.7119 0.0216 0.049 Uiso 1 1 calc R U
C44 C 0.8816(6) 0.2904(3) 0.2450(3) 0.0316(12) Uani 1 1 d . .
H44 H 0.9636 0.3021 0.2823 0.038 Uiso 1 1 calc R U
C39 C 0.7270(6) 0.2603(3) 0.2478(3) 0.0294(12) Uani 1 1 d . .
C11 C 0.4259(7) 0.8190(4) 0.1331(3) 0.0386(14) Uani 1 1 d . .
H11 H 0.3965 0.8595 0.1668 0.046 Uiso 1 1 calc R U
C8 C 0.5142(7) 0.7028(5) 0.0351(3) 0.0407(15) Uani 1 1 d . .
H8 H 0.5439 0.6630 0.0010 0.049 Uiso 1 1 calc R U
C48 C 0.6482(8) 0.4366(4) 0.3220(3) 0.0404(14) Uani 1 1 d . .
H48A H 0.7450 0.4748 0.3220 0.061 Uiso 1 1 calc R U
H48B H 0.5658 0.4704 0.3287 0.061 Uiso 1 1 calc R U
H48C H 0.6144 0.3915 0.2801 0.061 Uiso 1 1 calc R U
B1 B 0.3382(7) 0.4368(4) 0.1320(3) 0.0338(14) Uani 1 1 d . .
B2 B 0.1437(6) 0.3368(3) 0.4417(3) 0.0232(12) Uani 1 1 d . .
C53 C 0.4379(6) 0.0885(4) 0.2731(3) 0.0358(14) Uani 1 1 d . .
C43 C 0.9152(8) 0.3032(4) 0.1880(4) 0.0466(16) Uani 1 1 d . .
H43 H 1.0205 0.3236 0.1860 0.056 Uiso 1 1 calc R U
C10 C 0.5385(9) 0.8474(5) 0.1011(4) 0.058(2) Uani 1 1 d . .
H10 H 0.5859 0.9069 0.1130 0.069 Uiso 1 1 calc R U
C9 C 0.5812(7) 0.7882(5) 0.0517(3) 0.0510(18) Uani 1 1 d . .
H9 H 0.6573 0.8074 0.0294 0.061 Uiso 1 1 calc R U
C42 C 0.7967(10) 0.2866(6) 0.1342(4) 0.065(2) Uani 1 1 d . .
H42 H 0.8215 0.2947 0.0950 0.078 Uiso 1 1 calc R U
C41 C 0.6431(11) 0.2586(7) 0.1358(4) 0.084(3) Uani 1 1 d . .
H41 H 0.5624 0.2489 0.0983 0.100 Uiso 1 1 calc R U
C49 C 0.8893(7) 0.0582(4) 0.3110(4) 0.0444(15) Uani 1 1 d . .
H49 H 0.9351 0.0769 0.3589 0.053 Uiso 1 1 calc R U
C50 C 1.0223(7) 0.0588(5) 0.2725(4) 0.058(2) Uani 1 1 d . .
H50A H 0.9766 0.0439 0.2258 0.087 Uiso 1 1 calc R U
H50B H 1.0854 0.0163 0.2805 0.087 Uiso 1 1 calc R U
H50C H 1.0894 0.1165 0.2868 0.087 Uiso 1 1 calc R U
C40 C 0.6069(8) 0.2447(5) 0.1923(3) 0.059(2) Uani 1 1 d . .
H40 H 0.5011 0.2246 0.1936 0.071 Uiso 1 1 calc R U
C51 C 0.7867(11) -0.0314(5) 0.2916(6) 0.101(4) Uani 1 1 d . .
H51A H 0.6935 -0.0285 0.3107 0.152 Uiso 1 1 calc R U
H51B H 0.8462 -0.0707 0.3076 0.152 Uiso 1 1 calc R U
H51C H 0.7543 -0.0527 0.2440 0.152 Uiso 1 1 calc R U

loop_
_atom_site_aniso_label
_atom_site_aniso_U_11
_atom_site_aniso_U_22
_atom_site_aniso_U_33
_atom_site_aniso_U_23
_atom_site_aniso_U_13
_atom_site_aniso_U_12
Fe1 0.0170(3) 0.0195(3) 0.0178(4) 0.0032(3) 0.0074(2) 0.0056(2)
Fe2 0.0091(3) 0.0182(3) 0.0229(4) 0.0012(3) 0.0045(2) -0.0027(2)
F5 0.0166(14) 0.0353(17) 0.051(2) 0.0221(15) 0.0050(13) -0.0024(12)
F6 0.0342(17) 0.0269(16) 0.038(2) -0.0002(13) 0.0042(14) -0.0027(13)
F7 0.0300(16) 0.0396(18) 0.0375(19) 0.0169(14) 0.0064(13) 0.0029(13)
F8 0.0165(15) 0.0448(19) 0.071(3) 0.0078(17) 0.0149(15) 0.0131(14)
F2 0.054(2) 0.098(3) 0.023(2) 0.0109(19) -0.0022(16) 0.029(2)
O6 0.0211(18) 0.036(2) 0.055(3) 0.0264(19) 0.0171(17) 0.0033(15)
F1 0.049(2) 0.089(3) 0.039(2) 0.006(2) 0.0062(17) 0.043(2)
O4 0.0228(19) 0.066(3) 0.052(3) 0.037(2) 0.0116(18) 0.0125(19)
N6 0.0200(19) 0.0174(19) 0.026(2) 0.0105(16) 0.0007(16) -0.0011(15)
N1 0.0089(17) 0.027(2) 0.018(2) 0.0061(15) 0.0042(14) -0.0012(14)
N5 0.0125(17) 0.024(2) 0.017(2) 0.0045(15) 0.0041(14) 0.0029(15)
O3 0.021(2) 0.048(2) 0.066(3) 0.019(2) 0.0210(19) 0.0124(17)
O1 0.061(3) 0.045(3) 0.033(3) -0.008(2) 0.003(2) 0.015(2)
F4 0.038(2) 0.135(4) 0.049(3) 0.034(3) 0.0049(18) 0.003(2)
N3 0.0135(18) 0.026(2) 0.021(2) 0.0033(16) 0.0029(15) -0.0001(15)
O2 0.084(3) 0.034(2) 0.048(3) 0.025(2) 0.022(2) 0.027(2)
N2 0.019(2) 0.030(2) 0.018(2) 0.0056(16) 0.0031(15) 0.0061(16)
F3 0.084(3) 0.058(3) 0.087(4) 0.004(2) -0.016(3) 0.022(2)
C5 0.0116(19) 0.014(2) 0.018(2) 0.0032(16) 0.0029(16) 0.0019(16)
C12 0.0085(19) 0.025(2) 0.015(2) 0.0048(17) 0.0017(16) -0.0066(16)
C17 0.018(2) 0.024(2) 0.022(3) 0.0061(19) 0.0023(18) -0.0034(18)
C1 0.013(2) 0.017(2) 0.016(2) 0.0012(17) 0.0048(16) 0.0040(16)
C30 0.0055(18) 0.013(2) 0.025(2) 0.0061(17) 0.0027(16) -0.0019(15)
C31 0.0082(19) 0.022(2) 0.018(2) 0.0044(18) 0.0004(16) -0.0046(16)
C13 0.018(2) 0.030(3) 0.019(3) 0.0024(19) 0.0032(18) -0.0016(19)
C6 0.019(2) 0.028(2) 0.013(2) 0.0056(18) 0.0059(17) 0.0054(19)
C2 0.015(2) 0.019(2) 0.016(2) 0.0023(17) 0.0065(17) 0.0027(17)
C46 0.018(2) 0.021(2) 0.031(3) 0.005(2) 0.0007(19) 0.0047(18)
C3 0.013(2) 0.024(2) 0.018(2) 0.0049(18) 0.0077(17) 0.0095(17)
C22 0.013(2) 0.030(3) 0.018(3) 0.0052(19) 0.0034(17) -0.0043(18)
C33 0.016(2) 0.016(2) 0.037(3) 0.0081(19) 0.0078(19) 0.0053(17)
O5 0.038(3) 0.049(3) 0.079(4) -0.033(3) 0.012(2) -0.006(2)
N4 0.021(2) 0.028(2) 0.074(4) -0.018(2) 0.012(2) 0.0038(19)
C4 0.015(2) 0.017(2) 0.020(3) 0.0040(17) 0.0074(17) 0.0058(17)
C47 0.019(2) 0.033(3) 0.023(3) 0.008(2) 0.0090(19) 0.002(2)
C14 0.018(2) 0.046(3) 0.017(3) 0.006(2) 0.0068(18) -0.007(2)
C45 0.015(2) 0.023(2) 0.027(3) -0.0001(19) 0.0056(18) 0.0068(18)
C32 0.013(2) 0.025(2) 0.024(3) -0.0009(19) 0.0059(18) -0.0081(18)
C38 0.024(3) 0.023(2) 0.037(3) 0.011(2) 0.007(2) 0.001(2)
C34 0.017(2) 0.021(2) 0.044(3) 0.009(2) 0.008(2) 0.0016(19)
C15 0.023(3) 0.050(3) 0.022(3) 0.018(2) -0.001(2) -0.014(2)
C29 0.0079(19) 0.011(2) 0.037(3) 0.0060(18) 0.0057(18) -0.0019(15)
C35 0.027(3) 0.019(2) 0.047(4) 0.012(2) 0.019(2) 0.003(2)
C52 0.015(2) 0.028(3) 0.031(3) 0.011(2) 0.0055(19) -0.0035(19)
C7 0.024(2) 0.039(3) 0.018(3) 0.007(2) 0.0057(19) 0.010(2)
C16 0.026(3) 0.031(3) 0.032(3) 0.018(2) -0.003(2) -0.005(2)
C19 0.028(3) 0.037(3) 0.026(3) -0.001(2) 0.002(2) -0.003(2)
C28 0.011(2) 0.015(2) 0.038(3) -0.007(2) 0.0057(19) -0.0061(17)
C36 0.037(3) 0.025(3) 0.037(3) 0.013(2) 0.015(2) 0.013(2)
C54 0.015(2) 0.023(2) 0.032(3) 0.011(2) 0.0064(19) 0.0012(18)
C26 0.040(3) 0.025(3) 0.028(3) 0.007(2) 0.014(2) 0.014(2)
C37 0.024(3) 0.034(3) 0.044(4) 0.012(2) 0.007(2) 0.009(2)
C18 0.022(3) 0.051(3) 0.022(3) 0.004(2) -0.003(2) -0.002(2)
C25 0.031(3) 0.022(2) 0.016(3) -0.003(2) 0.004(2) 0.008(2)
C24 0.030(3) 0.035(3) 0.029(3) 0.001(2) -0.001(2) -0.007(2)
C23 0.023(3) 0.043(3) 0.027(3) 0.012(2) 0.001(2) 0.009(2)
C21 0.025(3) 0.043(3) 0.029(3) 0.010(2) 0.004(2) -0.011(2)
C27 0.024(3) 0.027(3) 0.035(3) 0.009(2) 0.013(2) 0.011(2)
C20 0.033(3) 0.044(3) 0.019(3) 0.009(2) -0.001(2) 0.007(2)
C44 0.026(3) 0.033(3) 0.037(3) 0.009(2) 0.015(2) 0.001(2)
C39 0.027(3) 0.034(3) 0.021(3) -0.001(2) 0.009(2) -0.003(2)
C11 0.042(3) 0.038(3) 0.041(4) 0.013(3) 0.023(3) 0.005(3)
C8 0.032(3) 0.071(4) 0.032(3) 0.021(3) 0.020(2) 0.025(3)
C48 0.053(4) 0.036(3) 0.036(4) 0.021(3) -0.001(3) 0.011(3)
B1 0.024(3) 0.047(4) 0.026(3) 0.006(3) 0.003(2) 0.006(3)
B2 0.009(2) 0.023(3) 0.034(3) 0.004(2) 0.003(2) 0.0008(19)
C53 0.012(2) 0.033(3) 0.047(4) -0.009(3) 0.007(2) -0.008(2)
C43 0.044(4) 0.046(4) 0.058(5) 0.022(3) 0.032(3) 0.003(3)
C10 0.058(4) 0.051(4) 0.074(6) 0.029(4) 0.037(4) -0.004(3)
C9 0.036(3) 0.085(5) 0.048(4) 0.042(4) 0.026(3) 0.005(3)
C42 0.074(5) 0.090(6) 0.031(4) 0.016(4) 0.028(4) -0.004(4)
C41 0.083(6) 0.145(9) 0.016(4) 0.024(4) 0.010(3) 0.000(6)
C49 0.036(3) 0.034(3) 0.063(5) 0.010(3) 0.012(3) 0.009(3)
C50 0.029(3) 0.059(4) 0.073(5) -0.011(4) 0.020(3) 0.010(3)
C40 0.043(4) 0.095(6) 0.028(4) 0.010(3) 0.011(3) -0.013(4)
C51 0.070(6) 0.030(4) 0.212(13) 0.030(6) 0.056(7) 0.012(4)

loop_
_atom_type_symbol
_atom_type_description
_atom_type_scat_dispersion_real
_atom_type_scat_dispersion_imag
_atom_type_scat_source
C C 0.0033 0.0016 'International Tables Vol C Tables 4.2.6.8 and 6.1.1.4'
H H 0.0000 0.0000 'International Tables Vol C Tables 4.2.6.8 and 6.1.1.4'
B B 0.0013 0.0007 'International Tables Vol C Tables 4.2.6.8 and 6.1.1.4'
N N 0.0061 0.0033 'International Tables Vol C Tables 4.2.6.8 and 6.1.1.4'
O O 0.0106 0.0060 'International Tables Vol C Tables 4.2.6.8 and 6.1.1.4'
F F 0.0171 0.0103 'International Tables Vol C Tables 4.2.6.8 and 6.1.1.4'
Fe Fe 0.3463 0.8444 'International Tables Vol C Tables 4.2.6.8 and 6.1.1.4'

loop_
_geom_angle_atom_site_label_1
_geom_angle_atom_site_label_2
_geom_angle_atom_site_label_3
_geom_angle
C26 Fe1 C27 93.3(2)
C26 Fe1 C25 93.2(2)
C27 Fe1 C25 101.1(2)
C26 Fe1 C2 95.7(2)
C27 Fe1 C2 145.5(2)
C25 Fe1 C2 111.6(2)
C26 Fe1 C5 161.8(2)
C27 Fe1 C5 98.7(2)
C25 Fe1 C5 97.8(2)
C2 Fe1 C5 66.80(17)
C26 Fe1 C3 97.8(2)
C27 Fe1 C3 106.7(2)
C25 Fe1 C3 149.39(19)
C2 Fe1 C3 39.07(16)
C5 Fe1 C3 65.72(17)
C26 Fe1 C1 128.3(2)
C27 Fe1 C1 137.2(2)
C25 Fe1 C1 87.77(19)
C2 Fe1 C1 38.37(17)
C5 Fe1 C1 38.54(16)
C3 Fe1 C1 63.07(16)
C26 Fe1 C4 130.5(2)
C27 Fe1 C4 85.32(19)
C25 Fe1 C4 135.7(2)
C2 Fe1 C4 63.68(16)
C5 Fe1 C4 38.19(16)
C3 Fe1 C4 37.55(17)
C1 Fe1 C4 61.19(15)
C54 Fe2 C52 94.4(2)
C54 Fe2 C53 95.1(2)
C52 Fe2 C53 98.9(3)
C54 Fe2 C29 96.0(2)
C52 Fe2 C29 149.16(19)
C53 Fe2 C29 109.0(2)
C54 Fe2 C32 160.0(2)
C52 Fe2 C32 95.8(2)
C53 Fe2 C32 100.3(2)
C29 Fe2 C32 66.99(19)
C54 Fe2 C30 94.95(19)
C52 Fe2 C30 110.72(19)
C53 Fe2 C30 147.8(2)
C29 Fe2 C30 39.46(16)
C32 Fe2 C30 65.32(17)
C54 Fe2 C28 130.5(2)
C52 Fe2 C28 134.1(2)
C53 Fe2 C28 87.48(19)
C29 Fe2 C28 38.39(19)
C32 Fe2 C28 38.74(19)
C30 Fe2 C28 63.05(16)
C54 Fe2 C31 125.9(2)
C52 Fe2 C31 86.27(18)
C53 Fe2 C31 138.4(2)
C29 Fe2 C31 64.21(16)
C32 Fe2 C31 38.18(17)
C30 Fe2 C31 37.32(16)
C28 Fe2 C31 61.58(16)
C31 N6 C48 126.0(4)
C31 N6 C46 117.1(4)
C48 N6 C46 116.9(4)
C1 N1 C22 128.7(4)
C30 N5 C47 121.1(4)
C30 N5 C45 114.3(4)
C47 N5 C45 112.1(4)
C4 N3 C21 125.8(4)
C4 N3 C19 115.9(4)
C21 N3 C19 118.4(4)
C3 N2 C20 119.1(4)
C3 N2 C18 112.7(4)
C20 N2 C18 111.4(4)
C1 C5 C4 105.4(4)
C1 C5 C12 127.2(4)
C4 C5 C12 122.6(4)
C1 C5 Fe1 74.9(2)
C4 C5 Fe1 77.0(3)
C12 C5 Fe1 132.9(3)
C17 C12 C13 119.5(4)
C17 C12 C5 117.7(4)
C13 C12 C5 122.6(4)
C16 C17 C12 120.6(5)
C16 C17 H17 119.7
C12 C17 H17 119.7
N1 C1 C2 121.8(4)
N1 C1 C5 130.0(4)
C2 C1 C5 108.2(4)
N1 C1 Fe1 131.3(3)
C2 C1 Fe1 65.8(2)
C5 C1 Fe1 66.6(2)
N5 C30 C31 121.2(4)
N5 C30 C29 130.6(4)
C31 C30 C29 107.7(4)
N5 C30 Fe2 130.9(3)
C31 C30 Fe2 74.4(2)
C29 C30 Fe2 66.6(2)
N6 C31 C30 122.3(4)
N6 C31 C32 129.8(4)
C30 C31 C32 107.8(4)
N6 C31 Fe2 134.1(3)
C30 C31 Fe2 68.3(2)
C32 C31 Fe2 64.6(2)
C14 C13 C12 120.1(5)
C14 C13 H13 119.9
C12 C13 H13 119.9
C11 C6 C7 119.4(5)
C11 C6 C2 122.8(4)
C7 C6 C2 117.8(4)
C1 C2 C3 107.4(4)
C1 C2 C6 122.8(4)
C3 C2 C6 127.0(4)
C1 C2 Fe1 75.8(2)
C3 C2 Fe1 73.2(2)
C6 C2 Fe1 131.8(3)
N6 C46 C45 110.8(4)
N6 C46 H46A 109.5
C45 C46 H46A 109.5
N6 C46 H46B 109.5
C45 C46 H46B 109.5
H46A C46 H46B 108.1
N2 C3 C2 129.8(4)
N2 C3 C4 121.7(4)
C2 C3 C4 107.8(4)
N2 C3 Fe1 130.3(3)
C2 C3 Fe1 67.7(2)
C4 C3 Fe1 75.4(2)
N1 C22 C23 110.7(4)
N1 C22 C24 109.5(4)
C23 C22 C24 111.4(4)
N1 C22 H22 108.4
C23 C22 H22 108.4
C24 C22 H22 108.4
C34 C33 C38 118.0(5)
C34 C33 C29 123.7(4)
C38 C33 C29 118.3(4)
C28 N4 C49 128.4(6)
N3 C4 C3 122.0(4)
N3 C4 C5 130.3(4)
C3 C4 C5 107.7(4)
N3 C4 Fe1 133.5(3)
C3 C4 Fe1 67.1(2)
C5 C4 Fe1 64.8(2)
N5 C47 H47A 109.5
N5 C47 H47B 109.5
H47A C47 H47B 109.5
N5 C47 H47C 109.5
H47A C47 H47C 109.5
H47B C47 H47C 109.5
C13 C14 C15 120.1(5)
C13 C14 H14 119.9
C15 C14 H14 119.9
N5 C45 C46 111.9(4)
N5 C45 H45A 109.2
C46 C45 H45A 109.2
N5 C45 H45B 109.2
C46 C45 H45B 109.2
H45A C45 H45B 107.9
C28 C32 C31 105.9(4)
C28 C32 C39 122.4(4)
C31 C32 C39 126.7(4)
C28 C32 Fe2 74.4(3)
C31 C32 Fe2 77.2(3)
C39 C32 Fe2 133.6(3)
C37 C38 C33 120.8(5)
C37 C38 H38 119.6
C33 C38 H38 119.6
C35 C34 C33 120.5(5)
C35 C34 H34 119.8
C33 C34 H34 119.8
C14 C15 C16 119.8(5)
C14 C15 H15 120.1
C16 C15 H15 120.1
C28 C29 C30 106.6(4)
C28 C29 C33 126.2(4)
C30 C29 C33 123.9(4)
C28 C29 Fe2 75.1(3)
C30 C29 Fe2 73.9(2)
C33 C29 Fe2 132.5(3)
C34 C35 C36 120.4(5)
C34 C35 H35 119.8
C36 C35 H35 119.8
O4 C52 Fe2 177.2(5)
C8 C7 C6 118.9(5)
C8 C7 H7 120.6
C6 C7 H7 120.6
C17 C16 C15 119.8(5)
C17 C16 H16 120.1
C15 C16 H16 120.1
N3 C19 C18 111.6(4)
N3 C19 H19A 109.3
C18 C19 H19A 109.3
N3 C19 H19B 109.3
C18 C19 H19B 109.3
H19A C19 H19B 108.0
N4 C28 C29 133.4(5)
N4 C28 C32 117.7(5)
C29 C28 C32 108.8(4)
N4 C28 Fe2 129.8(3)
C29 C28 Fe2 66.5(2)
C32 C28 Fe2 66.9(3)
C37 C36 C35 119.9(5)
C37 C36 H36 120.1
C35 C36 H36 120.1
O6 C54 Fe2 176.1(5)
O2 C26 Fe1 176.4(5)
C38 C37 C36 120.4(5)
C38 C37 H37 119.8
C36 C37 H37 119.8
N2 C18 C19 111.9(4)
N2 C18 H18A 109.2
C19 C18 H18A 109.2
N2 C18 H18B 109.2
C19 C18 H18B 109.2
H18A C18 H18B 107.9
O1 C25 Fe1 179.4(5)
C22 C24 H24A 109.5
C22 C24 H24B 109.5
H24A C24 H24B 109.5
C22 C24 H24C 109.5
H24A C24 H24C 109.5
H24B C24 H24C 109.5
C22 C23 H23A 109.5
C22 C23 H23B 109.5
H23A C23 H23B 109.5
C22 C23 H23C 109.5
H23A C23 H23C 109.5
H23B C23 H23C 109.5
N3 C21 H21A 109.5
N3 C21 H21B 109.5
H21A C21 H21B 109.5
N3 C21 H21C 109.5
H21A C21 H21C 109.5
H21B C21 H21C 109.5
O3 C27 Fe1 179.1(6)
N2 C20 H20A 109.5
N2 C20 H20B 109.5
H20A C20 H20B 109.5
N2 C20 H20C 109.5
H20A C20 H20C 109.5
H20B C20 H20C 109.5
C43 C44 C39 119.9(6)
C43 C44 H44 120.1
C39 C44 H44 120.1
C44 C39 C40 119.2(5)
C44 C39 C32 117.9(5)
C40 C39 C32 122.9(5)
C6 C11 C10 120.7(6)
C6 C11 H11 119.6
C10 C11 H11 119.6
C9 C8 C7 121.3(6)
C9 C8 H8 119.4
C7 C8 H8 119.4
N6 C48 H48A 109.5
N6 C48 H48B 109.5
H48A C48 H48B 109.5
N6 C48 H48C 109.5
H48A C48 H48C 109.5
H48B C48 H48C 109.5
F2 B1 F4 110.9(5)
F2 B1 F1 112.2(5)
F4 B1 F1 110.2(6)
F2 B1 F3 111.1(6)
F4 B1 F3 103.6(5)
F1 B1 F3 108.4(5)
F6 B2 F5 109.5(5)
F6 B2 F7 110.2(4)
F5 B2 F7 109.4(4)
F6 B2 F8 109.1(4)
F5 B2 F8 109.4(4)
F7 B2 F8 109.1(5)
O5 C53 Fe2 179.0(7)
C42 C43 C44 120.0(6)
C42 C43 H43 120.0
C44 C43 H43 120.0
C9 C10 C11 119.6(6)
C9 C10 H10 120.2
C11 C10 H10 120.2
C8 C9 C10 120.1(5)
C8 C9 H9 120.0
C10 C9 H9 120.0
C41 C42 C43 121.6(7)
C41 C42 H42 119.2
C43 C42 H42 119.2
C42 C41 C40 119.4(8)
C42 C41 H41 120.3
C40 C41 H41 120.3
N4 C49 C51 110.7(6)
N4 C49 C50 105.8(6)
C51 C49 C50 110.7(6)
N4 C49 H49 109.9
C51 C49 H49 109.9
C50 C49 H49 109.9
C49 C50 H50A 109.5
C49 C50 H50B 109.5
H50A C50 H50B 109.5
C49 C50 H50C 109.5
H50A C50 H50C 109.5
H50B C50 H50C 109.5
C41 C40 C39 120.0(7)
C41 C40 H40 120.0
C39 C40 H40 120.0
C49 C51 H51A 109.5
C49 C51 H51B 109.5
H51A C51 H51B 109.5
C49 C51 H51C 109.5
H51A C51 H51C 109.5
H51B C51 H51C 109.5

loop_
_geom_bond_atom_site_label_1
_geom_bond_atom_site_label_2
_geom_bond_distance
Fe1 C26 1.788(5)
Fe1 C27 1.801(5)
Fe1 C25 1.822(5)
Fe1 C2 2.113(4)
Fe1 C5 2.135(4)
Fe1 C3 2.187(4)
Fe1 C1 2.247(4)
Fe1 C4 2.298(4)
Fe2 C54 1.804(5)
Fe2 C52 1.811(5)
Fe2 C53 1.818(5)
Fe2 C29 2.105(4)
Fe2 C32 2.118(4)
Fe2 C30 2.205(4)
Fe2 C28 2.218(5)
Fe2 C31 2.286(4)
F5 B2 1.390(6)
F6 B2 1.388(6)
F7 B2 1.392(7)
F8 B2 1.394(6)
F2 B1 1.365(7)
O6 C54 1.130(6)
F1 B1 1.382(7)
O4 C52 1.143(6)
N6 C31 1.324(6)
N6 C48 1.466(7)
N6 C46 1.475(6)
N1 C1 1.344(5)
N1 C22 1.473(6)
N5 C30 1.360(6)
N5 C47 1.448(6)
N5 C45 1.465(6)
O3 C27 1.127(6)
O1 C25 1.119(6)
F4 B1 1.377(8)
N3 C4 1.335(6)
N3 C21 1.463(6)
N3 C19 1.467(6)
O2 C26 1.145(7)
N2 C3 1.375(6)
N2 C20 1.459(7)
N2 C18 1.472(6)
F3 B1 1.398(8)
C5 C1 1.450(6)
C5 C4 1.458(6)
C5 C12 1.492(6)
C12 C17 1.386(7)
C12 C13 1.390(7)
C17 C16 1.380(7)
C17 H17 0.9500
C1 C2 1.438(6)
C30 C31 1.439(6)
C30 C29 1.458(6)
C31 C32 1.449(6)
C13 C14 1.382(7)
C13 H13 0.9500
C6 C11 1.382(7)
C6 C7 1.405(7)
C6 C2 1.483(6)
C2 C3 1.440(6)
C46 C45 1.496(7)
C46 H46A 0.9900
C46 H46B 0.9900
C3 C4 1.447(6)
C22 C23 1.519(7)
C22 C24 1.520(7)
C22 H22 1.0000
C33 C34 1.400(6)
C33 C38 1.403(7)
C33 C29 1.495(7)
O5 C53 1.128(7)
N4 C28 1.347(6)
N4 C49 1.417(8)
C47 H47A 0.9800
C47 H47B 0.9800
C47 H47C 0.9800
C14 C15 1.388(8)
C14 H14 0.9500
C45 H45A 0.9900
C45 H45B 0.9900
C32 C28 1.441(7)
C32 C39 1.495(7)
C38 C37 1.371(8)
C38 H38 0.9500
C34 C35 1.379(8)
C34 H34 0.9500
C15 C16 1.389(8)
C15 H15 0.9500
C29 C28 1.425(7)
C35 C36 1.380(8)
C35 H35 0.9500
C7 C8 1.397(8)
C7 H7 0.9500
C16 H16 0.9500
C19 C18 1.476(8)
C19 H19A 0.9900
C19 H19B 0.9900
C36 C37 1.378(8)
C36 H36 0.9500
C37 H37 0.9500
C18 H18A 0.9900
C18 H18B 0.9900
C24 H24A 0.9800
C24 H24B 0.9800
C24 H24C 0.9800
C23 H23A 0.9800
C23 H23B 0.9800
C23 H23C 0.9800
C21 H21A 0.9800
C21 H21B 0.9800
C21 H21C 0.9800
C20 H20A 0.9800
C20 H20B 0.9800
C20 H20C 0.9800
C44 C43 1.378(8)
C44 C39 1.395(7)
C44 H44 0.9500
C39 C40 1.407(9)
C11 C10 1.392(8)
C11 H11 0.9500
C8 C9 1.362(10)
C8 H8 0.9500
C48 H48A 0.9800
C48 H48B 0.9800
C48 H48C 0.9800
C43 C42 1.371(11)
C43 H43 0.9500
C10 C9 1.388(10)
C10 H10 0.9500
C9 H9 0.9500
C42 C41 1.371(11)
C42 H42 0.9500
C41 C40 1.382(10)
C41 H41 0.9500
C49 C51 1.518(9)
C49 C50 1.547(9)
C49 H49 1.0000
C50 H50A 0.9800
C50 H50B 0.9800
C50 H50C 0.9800
C40 H40 0.9500
C51 H51A 0.9800
C51 H51B 0.9800
C51 H51C 0.9800

loop_
_platon_squeeze_void_nr
_platon_squeeze_void_average_x
_platon_squeeze_void_average_y
_platon_squeeze_void_average_z
_platon_squeeze_void_volume
_platon_squeeze_void_count_electrons
_platon_squeeze_void_content
1 -0.011 0.000 0.000 365 142 ' '
